data_5000149
loop_
_publ_author_name
'Laerdahl, Jon K.'
'F&#x00E6;gri, Knut'
'R\/omming, Christian'
'Swang, Ole'
'Midtg\%ard, Tonje'
'Sch\"offel, Klaus'

_publ_section_title
;
 Substituent crowding in nitrobenzenes
;
_journal_issue 1-3
_journal_name_full 'Journal of Molecular Structure'
_journal_page_first 89
_journal_page_last 98
_journal_paper_doi 10.1016/s0022-2860(97)00415-8
_journal_volume 445
_journal_year 1998
_chemical_formula_sum 'C6 H3 N3 O6'
_space_group_IT_number 29
_symmetry_cell_setting orthorhombic
_symmetry_Int_Tables_number 29
_symmetry_space_group_name_Hall 'P 2c -2ac'
_symmetry_space_group_name_H-M 'P c a 21'
_cell_angle_alpha 90
_cell_angle_beta 90
_cell_angle_gamma 90
_cell_formula_units_Z 4
_cell_length_a 14.065(1)
_cell_length_b 5.670(1)
_cell_length_c 9.896(1)
_cod_database_code 5000149

loop_
_symmetry_equiv_pos_site_id
_symmetry_equiv_pos_as_xyz
1 x,y,z
2 -x,-y,1/2+z
3 1/2-x,y,1/2+z
4 1/2+x,-y,z

loop_
_atom_site_label
_atom_site_type_symbol
_atom_site_fract_x
_atom_site_fract_y
_atom_site_fract_z
O1 O 0.81193(10) 1.03275(28) 1.34706
O2 O 0.76244(11) 1.26460(25) 1.18661(23)
O3 O 0.65237(9) 0.83243(29) 1.18099(22)
O4 O 0.64373(10) 0.58028(29) 1.01712(23)
O5 O 0.93707(12) 0.28624(27) 0.82314(22)
O6 O 1.04180(9) 0.55813(26) 0.77896(20)
N1 N 0.80084(10) 1.08552(26) 1.22833(20)
N2 N 0.68728(9) 0.71764(26) 1.08881(20)
N3 N 0.97222(10) 0.48201(26) 0.83996(20)
C1 C 0.84216(10) 0.92413(25) 1.12669(22)
C2 C 0.78931(10) 0.74900(28) 1.06221(22)
C3 C 0.83198(10) 0.60026(29) 0.96867(22)
C4 C 0.92734(10) 0.63710(27) 0.94084(19)
C5 C 0.98112(10) 0.81236(28) 1.00143(22)
C6 C 0.93785(10) 0.95660(27) 1.09764(22)

loop_
_atom_type_symbol
_atom_type_radius_bond
C 0.68
N 0.68
O 0.68
